data_7711776
loop_
_publ_author_name
'Filzah Ghazali, Nurul'
'Vignesh, Kuduva R.'
'Phonsri, Wasinee'
'Murray, Keith S.'
'Junk, Peter Courtney'
'Deacon, Glen B.'
'Turner, David Roger'

_publ_section_title
;
 Efficient synthetic route to heterobimetallic trinuclear complexes
 [Ln-Mn-Ln] and their single molecule magnetic properties
;
_journal_name_full 'Dalton Transactions'
_journal_paper_doi 10.1039/D2DT02616C
_journal_year 2022
_chemical_formula_moiety 'C36 H20 Cl4 Dy N4 O4, C16 H36 N, C2 H6 O, 2(H2 O)'
_chemical_formula_sum 'C54 H66 Cl4 Dy N5 O7'
_chemical_formula_weight 1201.41
_space_group_crystal_system monoclinic
_space_group_IT_number 14
_space_group_name_Hall '-P 2ybc'
_space_group_name_H-M_alt 'P 1 21/c 1'
_atom_sites_solution_hydrogens geom
_atom_sites_solution_primary dual-space
_audit_creation_date 2022-03-03
_audit_creation_method
;
Olex2 1.2
(compiled 2018.05.29 svn.r3508 for OlexSys, GUI svn.r5506)
;
_audit_update_record
;
2022-08-01 deposited with the CCDC.	2022-11-14 downloaded from the CCDC.
;
_cell_angle_alpha 90
_cell_angle_beta 107.79(3)
_cell_angle_gamma 90
_cell_formula_units_Z 8
_cell_length_a 22.599(5)
_cell_length_b 22.428(5)
_cell_length_c 22.699(5)
_cell_measurement_reflns_used 19097
_cell_measurement_temperature 100(2)
_cell_measurement_theta_max 24.999
_cell_measurement_theta_min 0.946
_cell_volume 10955(5)
_computing_cell_refinement 'XDS (Kansch, 1993)'
_computing_data_collection 'BluICE (McPhillips, 2002)'
_computing_data_reduction 'XDS (Kansch, 1993)'
_computing_molecular_graphics 'Olex2 (Dolomanov et al., 2009)'
_computing_publication_material 'Olex2 (Dolomanov et al., 2009)'
_computing_structure_refinement 'ShelXL (Sheldrick, 2015)'
_computing_structure_solution 'SHELXT 2018/2 (Sheldrick, 2018)'
_diffrn_ambient_temperature 100(2)
_diffrn_measured_fraction_theta_full 0.991
_diffrn_measured_fraction_theta_max 0.991
_diffrn_measurement_device_type 'ADSC Quantum 210r'
_diffrn_measurement_method '\w scan'
_diffrn_radiation_monochromator 'double silicon'
_diffrn_radiation_type synchrotron
_diffrn_radiation_wavelength 0.7108
_diffrn_reflns_av_R_equivalents 0.1058
_diffrn_reflns_av_unetI/netI 0.0548
_diffrn_reflns_Laue_measured_fraction_full 0.991
_diffrn_reflns_Laue_measured_fraction_max 0.991
_diffrn_reflns_limit_h_max 26
_diffrn_reflns_limit_h_min -26
_diffrn_reflns_limit_k_max 26
_diffrn_reflns_limit_k_min -26
_diffrn_reflns_limit_l_max 26
_diffrn_reflns_limit_l_min -26
_diffrn_reflns_number 128046
_diffrn_reflns_point_group_measured_fraction_full 0.991
_diffrn_reflns_point_group_measured_fraction_max 0.991
_diffrn_reflns_theta_full 24.999
_diffrn_reflns_theta_max 24.999
_diffrn_reflns_theta_min 0.946
_diffrn_source 'MX1 Beamline, Australian Synchrotron'
_diffrn_standards_number 0
_exptl_absorpt_coefficient_mu 1.614
_exptl_absorpt_correction_T_max 'Not provided by XDS'
_exptl_absorpt_correction_T_min 'Not provided by XDS'
_exptl_absorpt_correction_type none
_exptl_absorpt_process_details 'XDS (Kabsch, 1993)'
_exptl_crystal_colour yellow
_exptl_crystal_density_diffrn 1.457
_exptl_crystal_description block
_exptl_crystal_F_000 4920
_exptl_crystal_size_max 0.05
_exptl_crystal_size_mid 0.02
_exptl_crystal_size_min 0.02
_refine_diff_density_max 2.100
_refine_diff_density_min -1.820
_refine_diff_density_rms 0.135
_refine_ls_extinction_method none
_refine_ls_goodness_of_fit_ref 1.065
_refine_ls_hydrogen_treatment constr
_refine_ls_matrix_type full
_refine_ls_number_parameters 1266
_refine_ls_number_reflns 19097
_refine_ls_number_restraints 56
_refine_ls_restrained_S_all 1.064
_refine_ls_R_factor_all 0.0929
_refine_ls_R_factor_gt 0.0653
_refine_ls_shift/su_max 0.002
_refine_ls_shift/su_mean 0.000
_refine_ls_structure_factor_coef Fsqd
_refine_ls_weighting_details 'w=1/[\s^2^(Fo^2^)+(0.0765P)^2^+74.9778P] where P=(Fo^2^+2Fc^2^)/3'
_refine_ls_weighting_scheme calc
_refine_ls_wR_factor_gt 0.1619
_refine_ls_wR_factor_ref 0.1826
_reflns_Friedel_coverage 0.000
_reflns_number_gt 13885
_reflns_number_total 19097
_reflns_threshold_expression 'I > 2\s(I)'
_cod_data_source_file d2dt02616c2.cif
_cod_data_source_block dy_sq
_cod_database_code 7711776
_shelx_shelxl_version_number 2018/3
_shelx_space_group_comment
;
The symmetry employed for this shelxl refinement is uniquely defined
by the following loop, which should always be used as a source of
symmetry information in preference to the above space-group names.
They are only intended as comments.
;
_shelx_estimated_absorpt_t_max 0.968
_shelx_estimated_absorpt_t_min 0.924
_olex2_refinement_description
;
1. Fixed Uiso
 At 1.2 times of:
  All C(H) groups, All C(H,H) groups, All C(H,H,H,H) groups
 At 1.5 times of:
  All C(H,H,H) groups
2. Restrained distances
 C83-C82 = C82-C83A
 1.5 with sigma of 0.02
 C99A-C98A
 1.5 with sigma of 0.02
 C100-C98
 2.5 with sigma of 0.02
 C98A-C99A = C99A-C1C
 1.5 with sigma of 0.02
 C1A-C1B
 1.5 with sigma of 0.02
 H93B-H98A
 2.2 with sigma of 0.01
3. Rigid body (RIGU) restrains
 C103, C104, C1A, C1B, C102
 with sigma for 1-2 distances of 0.004 and sigma for 1-3 distances of 0.004
 C97, C98, C99, C100, C99A, C1C, C98A
 with sigma for 1-2 distances of 0.004 and sigma for 1-3 distances of 0.004
4. Others
 Sof(H82C)=Sof(H82D)=Sof(C83A)=Sof(H83C)=Sof(H83D)=Sof(C84A)=Sof(H84D)=
 Sof(H84E)=Sof(H84F)=1-FVAR(1)
 Sof(H82A)=Sof(H82B)=Sof(C83)=Sof(H83A)=Sof(H83B)=Sof(C84)=Sof(H84A)=Sof(H84B)=
 Sof(H84C)=FVAR(1)
 Sof(H10H)=Sof(H10I)=Sof(C1A)=Sof(H1AA)=Sof(H1AB)=Sof(H1AC)=Sof(C1B)=Sof(H1BA)=
 Sof(H1BB)=1-FVAR(2)
 Sof(H10F)=Sof(H10G)=Sof(C103)=Sof(H10J)=Sof(H10K)=Sof(C104)=Sof(H10L)=
 Sof(H10M)=Sof(H10N)=FVAR(2)
 Sof(H97C)=Sof(H97D)=Sof(C99A)=Sof(H99C)=Sof(H99D)=Sof(C1C)=Sof(H1CA)=
 Sof(H1CB)=Sof(H1CC)=Sof(C98A)=Sof(H98C)=Sof(H98D)=1-FVAR(3)
 Sof(H97A)=Sof(H97B)=Sof(C98)=Sof(H98A)=Sof(H98B)=Sof(C99)=Sof(H99A)=Sof(H99B)=
 Sof(C100)=Sof(H10A)=Sof(H10B)=Sof(H10C)=FVAR(3)
5.a Secondary CH2 refined with riding coordinates:
 C73(H73A,H73B), C74(H74A,H74B), C75(H75A,H75B), C77(H77A,H77B), C78(H78A,
 H78B), C79(H79A,H79B), C81(H81A,H81B), C82(H82A,H82B), C82(H82C,H82D),
 C83(H83A,H83B), C85(H85A,H85B), C86(H86A,H86B), C87(H87A,H87B), C89(H89A,H89B),
  C90(H90A,H90B), C91(H91A,H91B), C93(H93A,H93B), C94(H94A,H94B), C95(H95A,
 H95B), C97(H97A,H97B), C97(H97C,H97D), C98(H98A,H98B), C99(H99A,H99B),
 C101(H10D,H10E), C102(H10H,H10I), C102(H10F,H10G), C103(H10J,H10K), C83A(H83C,
 H83D), C1B(H1BA,H1BB), C99A(H99C,H99D), C98A(H98C,H98D)
5.b Aromatic/amide H refined with riding coordinates:
 C3(H3), C4(H4), C5(H5), C8(H8), C9(H9), C12(H12), C13(H13), C14(H14),
 C17(H17), C18(H18), C21(H21), C22(H22), C23(H23), C26(H26), C27(H27), C30(H30),
  C31(H31), C32(H32), C35(H35), C36(H36), C39(H39), C40(H40), C41(H41),
 C44(H44), C45(H45), C48(H48), C49(H49), C50(H50), C53(H53), C54(H54), C57(H57),
  C58(H58), C59(H59), C62(H62), C63(H63), C66(H66), C67(H67), C68(H68),
 C71(H71), C72(H72)
5.c Idealised Me refined as rotating group:
 C76(H76A,H76B,H76C), C80(H80A,H80B,H80C), C84(H84A,H84B,H84C), C88(H88A,H88B,
 H88C), C92(H92A,H92B,H92C), C96(H96A,H96B,H96C), C100(H10A,H10B,H10C),
 C104(H10L,H10M,H10N), C84A(H84D,H84E,H84F), C1A(H1AA,H1AB,H1AC), C1C(H1CA,H1CB,
 H1CC)
;
_olex2_submission_special_instructions 'No special instructions were received'

loop_
_space_group_symop_operation_xyz
'x, y, z'
'-x, y+1/2, -z+1/2'
'-x, -y, -z'
'x, -y-1/2, z-1/2'

loop_
_atom_site_label
_atom_site_type_symbol
_atom_site_fract_x
_atom_site_fract_y
_atom_site_fract_z
_atom_site_U_iso_or_equiv
_atom_site_adp_type
_atom_site_occupancy
_atom_site_site_symmetry_order
_atom_site_calc_flag
_atom_site_refinement_flags_posn
_atom_site_refinement_flags_adp
_atom_site_refinement_flags_occupancy
_atom_site_disorder_assembly
_atom_site_disorder_group
Dy1 Dy 1.04209(2) 0.85179(2) 0.74909(2) 0.03396(11) Uani 1 1 d . . . . .
Cl1 Cl 0.92913(13) 0.96309(14) 1.00147(14) 0.0712(8) Uani 1 1 d . . . . .
Cl2 Cl 1.15073(18) 0.61924(13) 0.58096(17) 0.0856(10) Uani 1 1 d . . . . .
Cl3 Cl 1.24123(14) 1.09915(13) 0.91037(16) 0.0778(9) Uani 1 1 d . . . . .
Cl4 Cl 0.82629(11) 0.69704(13) 0.48562(11) 0.0610(7) Uani 1 1 d . . . . .
O1 O 1.0187(3) 0.8123(2) 0.8335(3) 0.0396(13) Uani 1 1 d . . . . .
O2 O 1.1150(3) 0.7787(3) 0.7741(2) 0.0403(13) Uani 1 1 d . . . . .
O3 O 1.0802(3) 0.9402(3) 0.7222(3) 0.0421(13) Uani 1 1 d . . . . .
O4 O 0.9577(3) 0.8782(3) 0.6667(3) 0.0446(14) Uani 1 1 d . . . . .
N1 N 0.9878(3) 0.9253(3) 0.8008(3) 0.0410(16) Uani 1 1 d . . . . .
N2 N 1.0759(3) 0.8144(3) 0.6563(3) 0.0429(17) Uani 1 1 d . . . . .
N3 N 1.1262(3) 0.9004(3) 0.8389(3) 0.0372(15) Uani 1 1 d . . . . .
N4 N 0.9744(3) 0.7636(3) 0.6983(3) 0.0356(15) Uani 1 1 d . . . . .
C1 C 0.9980(4) 0.8443(4) 0.8707(4) 0.0390(19) Uani 1 1 d . . . . .
C2 C 0.9810(4) 0.9049(4) 0.8550(4) 0.0373(18) Uani 1 1 d . . . . .
C3 C 0.9731(4) 0.9821(4) 0.7840(5) 0.050(2) Uani 1 1 d . . . . .
H3 H 0.978733 0.995993 0.746536 0.060 Uiso 1 1 calc R . . . .
C4 C 0.9502(5) 1.0212(4) 0.8186(6) 0.060(3) Uani 1 1 d . . . . .
H4 H 0.939250 1.060781 0.804492 0.072 Uiso 1 1 calc R . . . .
C5 C 0.9434(4) 1.0020(5) 0.8749(6) 0.063(3) Uani 1 1 d . . . . .
H5 H 0.928733 1.028733 0.899842 0.076 Uiso 1 1 calc R . . . .
C6 C 0.9582(4) 0.9432(4) 0.8942(4) 0.046(2) Uani 1 1 d . . . . .
C7 C 0.9544(4) 0.9176(4) 0.9510(4) 0.049(2) Uani 1 1 d . . . . .
C8 C 0.9698(4) 0.8604(4) 0.9655(4) 0.047(2) Uani 1 1 d . . . . .
H8 H 0.966817 0.844788 1.003361 0.057 Uiso 1 1 calc R . . . .
C9 C 0.9902(4) 0.8234(4) 0.9261(4) 0.044(2) Uani 1 1 d . . . . .
H9 H 0.999030 0.782793 0.937130 0.053 Uiso 1 1 calc R . . . .
C10 C 1.1243(4) 0.7422(4) 0.7328(4) 0.0402(19) Uani 1 1 d . . . . .
C11 C 1.1042(4) 0.7602(4) 0.6689(4) 0.0386(19) Uani 1 1 d . . . . .
C12 C 1.0567(4) 0.8340(5) 0.5984(4) 0.052(2) Uani 1 1 d . . . . .
H12 H 1.036892 0.871740 0.590132 0.063 Uiso 1 1 calc R . . . .
C13 C 1.0646(5) 0.8008(5) 0.5488(4) 0.054(3) Uani 1 1 d . . . . .
H13 H 1.051503 0.816540 0.508057 0.065 Uiso 1 1 calc R . . . .
C14 C 1.0915(5) 0.7452(5) 0.5599(4) 0.057(3) Uani 1 1 d . . . . .
H14 H 1.096109 0.721889 0.526661 0.068 Uiso 1 1 calc R . . . .
C15 C 1.1121(4) 0.7232(4) 0.6208(4) 0.046(2) Uani 1 1 d . . . . .
C16 C 1.1412(5) 0.6667(4) 0.6383(5) 0.053(3) Uani 1 1 d . . . . .
C17 C 1.1597(5) 0.6496(4) 0.6980(5) 0.057(3) Uani 1 1 d . . . . .
H17 H 1.178571 0.611561 0.708363 0.068 Uiso 1 1 calc R . . . .
C18 C 1.1521(4) 0.6865(4) 0.7462(5) 0.051(2) Uani 1 1 d . . . . .
H18 H 1.166027 0.672916 0.787865 0.061 Uiso 1 1 calc R . . . .
C19 C 1.1143(4) 0.9763(4) 0.7629(4) 0.0408(19) Uani 1 1 d . . . . .
C20 C 1.1418(4) 0.9564(4) 0.8267(4) 0.0372(18) Uani 1 1 d . . . . .
C21 C 1.1500(4) 0.8797(4) 0.8948(4) 0.0409(19) Uani 1 1 d . . . . .
H21 H 1.138218 0.840688 0.903230 0.049 Uiso 1 1 calc R . . . .
C22 C 1.1914(4) 0.9109(5) 0.9427(4) 0.052(2) Uani 1 1 d . . . . .
H22 H 1.208757 0.892814 0.982082 0.063 Uiso 1 1 calc R . . . .
C23 C 1.2067(4) 0.9677(5) 0.9325(4) 0.054(2) Uani 1 1 d . . . . .
H23 H 1.233860 0.990341 0.964953 0.064 Uiso 1 1 calc R . . . .
C24 C 1.1817(4) 0.9927(4) 0.8728(5) 0.045(2) Uani 1 1 d . . . . .
C25 C 1.1934(4) 1.0520(4) 0.8556(5) 0.054(2) Uani 1 1 d . . . . .
C26 C 1.1670(4) 1.0710(4) 0.7966(5) 0.056(3) Uani 1 1 d . . . . .
H26 H 1.175045 1.110564 0.786212 0.068 Uiso 1 1 calc R . . . .
C27 C 1.1287(4) 1.0350(4) 0.7507(5) 0.051(2) Uani 1 1 d . . . . .
H27 H 1.111966 1.050509 0.710058 0.061 Uiso 1 1 calc R . . . .
C28 C 0.9264(4) 0.8387(4) 0.6263(4) 0.0402(19) Uani 1 1 d . . . . .
C29 C 0.9350(4) 0.7769(4) 0.6414(4) 0.0374(18) Uani 1 1 d . . . . .
C30 C 0.9826(4) 0.7066(4) 0.7154(4) 0.0366(18) Uani 1 1 d . . . . .
H30 H 1.009749 0.697194 0.755290 0.044 Uiso 1 1 calc R . . . .
C31 C 0.9527(4) 0.6601(4) 0.6764(4) 0.046(2) Uani 1 1 d . . . . .
H31 H 0.959468 0.620005 0.690442 0.055 Uiso 1 1 calc R . . . .
C32 C 0.9142(4) 0.6717(4) 0.6192(4) 0.044(2) Uani 1 1 d . . . . .
H32 H 0.894685 0.640044 0.592616 0.053 Uiso 1 1 calc R . . . .
C33 C 0.9032(4) 0.7318(4) 0.5992(4) 0.042(2) Uani 1 1 d . . . . .
C34 C 0.8646(4) 0.7500(4) 0.5401(4) 0.045(2) Uani 1 1 d . . . . .
C35 C 0.8567(4) 0.8097(5) 0.5258(4) 0.053(2) Uani 1 1 d . . . . .
H35 H 0.829632 0.820999 0.486409 0.063 Uiso 1 1 calc R . . . .
C36 C 0.8873(4) 0.8547(5) 0.5673(4) 0.053(2) Uani 1 1 d . . . . .
H36 H 0.881494 0.895448 0.555609 0.063 Uiso 1 1 calc R . . . .
Dy2 Dy 0.52113(2) 0.63869(2) 0.22565(2) 0.03831(12) Uani 1 1 d . . . . .
Cl5 Cl 0.30153(13) 0.42601(12) 0.02701(12) 0.0614(6) Uani 1 1 d . . . . .
Cl6 Cl 0.68838(15) 0.38233(13) 0.14742(18) 0.0841(10) Uani 1 1 d . . . . .
Cl7 Cl 0.73458(13) 0.89779(12) 0.29923(16) 0.0723(8) Uani 1 1 d . . . . .
Cl8 Cl 0.47415(17) 0.86101(16) 0.43918(17) 0.0938(11) Uani 1 1 d . . . . .
O5 O 0.4365(3) 0.6435(3) 0.1388(3) 0.0417(13) Uani 1 1 d . . . . .
O6 O 0.5931(3) 0.5692(3) 0.2770(3) 0.0459(14) Uani 1 1 d . . . . .
O7 O 0.5608(3) 0.7089(3) 0.1739(3) 0.0445(14) Uani 1 1 d . . . . .
O8 O 0.4933(3) 0.6332(3) 0.3149(3) 0.0549(17) Uani 1 1 d . . . . .
N5 N 0.4574(3) 0.5425(3) 0.2047(3) 0.0401(16) Uani 1 1 d . . . . .
N6 N 0.5645(3) 0.5745(3) 0.1546(3) 0.0380(15) Uani 1 1 d . . . . .
N7 N 0.6074(3) 0.7044(3) 0.2971(3) 0.0415(17) Uani 1 1 d . . . . .
N8 N 0.4713(3) 0.7353(4) 0.2482(4) 0.0490(19) Uani 1 1 d . . . . .
C37 C 0.4047(4) 0.5960(4) 0.1131(4) 0.0381(19) Uani 1 1 d . . . . .
C38 C 0.4145(4) 0.5413(4) 0.1472(4) 0.0365(18) Uani 1 1 d . . . . .
C39 C 0.4666(4) 0.4940(4) 0.2381(5) 0.050(2) Uani 1 1 d . . . . .
H39 H 0.495814 0.495302 0.278332 0.060 Uiso 1 1 calc R . . . .
C40 C 0.4357(4) 0.4406(5) 0.2179(5) 0.056(3) Uani 1 1 d . . . . .
H40 H 0.442474 0.406792 0.244349 0.067 Uiso 1 1 calc R . . . .
C41 C 0.3956(4) 0.4376(4) 0.1594(5) 0.053(2) Uani 1 1 d . . . . .
H41 H 0.376398 0.400707 0.144177 0.064 Uiso 1 1 calc R . . . .
C42 C 0.3822(4) 0.4878(4) 0.1217(4) 0.0402(19) Uani 1 1 d . . . . .
C43 C 0.3396(4) 0.4917(4) 0.0612(4) 0.045(2) Uani 1 1 d . . . . .
C44 C 0.3277(4) 0.5433(4) 0.0299(4) 0.046(2) Uani 1 1 d . . . . .
H44 H 0.297608 0.544489 -0.009854 0.055 Uiso 1 1 calc R . . . .
C45 C 0.3599(4) 0.5960(4) 0.0557(4) 0.0401(19) Uani 1 1 d . . . . .
H45 H 0.350438 0.632192 0.033010 0.048 Uiso 1 1 calc R . . . .
C46 C 0.6145(4) 0.5262(4) 0.2492(4) 0.044(2) Uani 1 1 d . . . . .
C47 C 0.6008(4) 0.5289(3) 0.1834(4) 0.0365(18) Uani 1 1 d . . . . .
C48 C 0.5505(4) 0.5805(4) 0.0940(4) 0.044(2) Uani 1 1 d . . . . .
H48 H 0.526124 0.613604 0.074313 0.053 Uiso 1 1 calc R . . . .
C49 C 0.5714(5) 0.5381(5) 0.0573(5) 0.056(2) Uani 1 1 d . . . . .
H49 H 0.560815 0.542771 0.013707 0.067 Uiso 1 1 calc R . . . .
C50 C 0.6062(5) 0.4915(4) 0.0859(5) 0.053(2) Uani 1 1 d . . . . .
H50 H 0.619496 0.462730 0.061924 0.063 Uiso 1 1 calc R . . . .
C51 C 0.6231(4) 0.4850(4) 0.1501(5) 0.046(2) Uani 1 1 d . . . . .
C52 C 0.6608(4) 0.4385(4) 0.1850(5) 0.055(2) Uani 1 1 d . . . . .
C53 C 0.6743(5) 0.4370(4) 0.2481(6) 0.061(3) Uani 1 1 d . . . . .
H53 H 0.699966 0.405858 0.270606 0.073 Uiso 1 1 calc R . . . .
C54 C 0.6515(4) 0.4797(4) 0.2802(5) 0.049(2) Uani 1 1 d . . . . .
H54 H 0.661467 0.476964 0.323908 0.058 Uiso 1 1 calc R . . . .
C55 C 0.5974(4) 0.7518(4) 0.2000(4) 0.045(2) Uani 1 1 d . . . . .
C56 C 0.6250(4) 0.7517(4) 0.2664(4) 0.0405(19) Uani 1 1 d . . . . .
C57 C 0.6305(4) 0.7016(5) 0.3567(4) 0.049(2) Uani 1 1 d . . . . .
H57 H 0.617942 0.669695 0.377706 0.059 Uiso 1 1 calc R . . . .
C58 C 0.6739(4) 0.7440(5) 0.3926(5) 0.055(3) Uani 1 1 d . . . . .
H58 H 0.689843 0.740311 0.436337 0.066 Uiso 1 1 calc R . . . .
C59 C 0.6921(4) 0.7903(4) 0.3625(5) 0.054(2) Uani 1 1 d . . . . .
H59 H 0.721193 0.818807 0.385431 0.064 Uiso 1 1 calc R . . . .
C60 C 0.6683(4) 0.7958(4) 0.2988(5) 0.049(2) Uani 1 1 d . . . . .
C61 C 0.6818(4) 0.8413(4) 0.2625(5) 0.055(3) Uani 1 1 d . . . . .
C62 C 0.6544(5) 0.8439(4) 0.2001(5) 0.058(3) Uani 1 1 d . . . . .
H62 H 0.664138 0.875986 0.177343 0.069 Uiso 1 1 calc R . . . .
C63 C 0.6128(4) 0.8008(4) 0.1695(5) 0.051(2) Uani 1 1 d . . . . .
H63 H 0.593916 0.804484 0.126126 0.062 Uiso 1 1 calc R . . . .
C64 C 0.4875(4) 0.6847(5) 0.3436(5) 0.053(2) Uani 1 1 d . . . . .
C65 C 0.4741(4) 0.7379(5) 0.3077(5) 0.055(2) Uani 1 1 d . . . . .
C66 C 0.4582(5) 0.7831(5) 0.2142(5) 0.060(3) Uani 1 1 d . . . . .
H66 H 0.455027 0.779885 0.171655 0.072 Uiso 1 1 calc R . . . .
C67 C 0.4484(5) 0.8401(5) 0.2373(6) 0.071(3) Uani 1 1 d . . . . .
H67 H 0.438273 0.873977 0.210978 0.085 Uiso 1 1 calc R . . . .
C68 C 0.4541(5) 0.8442(5) 0.2992(6) 0.069(3) Uani 1 1 d . . . . .
H68 H 0.448757 0.881715 0.316265 0.082 Uiso 1 1 calc R . . . .
C69 C 0.4675(4) 0.7949(5) 0.3370(5) 0.057(3) Uani 1 1 d . . . . .
C70 C 0.4764(5) 0.7934(5) 0.4003(6) 0.067(3) Uani 1 1 d . . . . .
C71 C 0.4874(5) 0.7421(6) 0.4353(6) 0.072(3) Uani 1 1 d . . . . .
H71 H 0.491278 0.743414 0.478131 0.086 Uiso 1 1 calc R . . . .
C72 C 0.4928(5) 0.6870(6) 0.4062(5) 0.065(3) Uani 1 1 d . . . . .
H72 H 0.500079 0.651344 0.429848 0.078 Uiso 1 1 calc R . . . .
N9 N 0.7893(3) 0.6632(4) 0.2369(3) 0.0440(17) Uani 1 1 d . . . . .
C73 C 0.8471(4) 0.7004(4) 0.2681(4) 0.044(2) Uani 1 1 d . . . . .
H73A H 0.863080 0.716719 0.235426 0.052 Uiso 1 1 calc R . . . .
H73B H 0.879356 0.673304 0.293815 0.052 Uiso 1 1 calc R . . . .
C74 C 0.8391(4) 0.7527(4) 0.3094(4) 0.045(2) Uani 1 1 d . . . . .
H74A H 0.801533 0.775952 0.287691 0.054 Uiso 1 1 calc R . . . .
H74B H 0.833910 0.737073 0.348313 0.054 Uiso 1 1 calc R . . . .
C75 C 0.8956(4) 0.7923(4) 0.3239(4) 0.044(2) Uani 1 1 d . . . . .
H75A H 0.893537 0.816949 0.287075 0.053 Uiso 1 1 calc R . . . .
H75B H 0.933289 0.767186 0.332820 0.053 Uiso 1 1 calc R . . . .
C76 C 0.9008(5) 0.8331(5) 0.3787(5) 0.059(3) Uani 1 1 d . . . . .
H76A H 0.863990 0.858646 0.369717 0.089 Uiso 1 1 calc GR . . . .
H76B H 0.938082 0.857928 0.386204 0.089 Uiso 1 1 calc GR . . . .
H76C H 0.903845 0.808926 0.415451 0.089 Uiso 1 1 calc GR . . . .
C77 C 0.7549(4) 0.6448(4) 0.2821(4) 0.043(2) Uani 1 1 d . . . . .
H77A H 0.743715 0.681550 0.300537 0.051 Uiso 1 1 calc R . . . .
H77B H 0.715520 0.625395 0.258225 0.051 Uiso 1 1 calc R . . . .
C78 C 0.7880(4) 0.6037(4) 0.3341(4) 0.045(2) Uani 1 1 d . . . . .
H78A H 0.827634 0.621897 0.359190 0.055 Uiso 1 1 calc R . . . .
H78B H 0.797362 0.565341 0.317339 0.055 Uiso 1 1 calc R . . . .
C79 C 0.7453(5) 0.5937(5) 0.3737(4) 0.054(2) Uani 1 1 d . . . . .
H79A H 0.742792 0.631181 0.395854 0.065 Uiso 1 1 calc R . . . .
H79B H 0.703043 0.584672 0.346083 0.065 Uiso 1 1 calc R . . . .
C80 C 0.7648(6) 0.5450(6) 0.4198(6) 0.082(4) Uani 1 1 d . . . . .
H80A H 0.767370 0.507553 0.398477 0.124 Uiso 1 1 calc GR . . . .
H80B H 0.734398 0.540898 0.442373 0.124 Uiso 1 1 calc GR . . . .
H80C H 0.805647 0.554464 0.448921 0.124 Uiso 1 1 calc GR . . . .
C81 C 0.8129(4) 0.6093(5) 0.2104(5) 0.055(3) Uani 1 1 d . . . . .
H81A H 0.842728 0.587525 0.244783 0.066 Uiso 1 1 calc R . . . .
H81B H 0.835968 0.623456 0.182334 0.066 Uiso 1 1 calc R . . . .
C82 C 0.7625(5) 0.5655(5) 0.1747(6) 0.071(3) Uani 1 1 d D . . . .
H82A H 0.735176 0.555292 0.199968 0.085 Uiso 0.57(3) 1 calc R . P A 1
H82B H 0.736747 0.584363 0.135908 0.085 Uiso 0.57(3) 1 calc R . P A 1
H82C H 0.745411 0.544697 0.204359 0.085 Uiso 0.43(3) 1 calc R . P A 2
H82D H 0.728266 0.588283 0.145796 0.085 Uiso 0.43(3) 1 calc R . P A 2
C83 C 0.7928(13) 0.5091(13) 0.160(2) 0.084(14) Uani 0.57(3) 1 d D . P A 1
H83A H 0.815368 0.489655 0.199397 0.101 Uiso 0.57(3) 1 calc R . P A 1
H83B H 0.759058 0.481580 0.137444 0.101 Uiso 0.57(3) 1 calc R . P A 1
C84 C 0.8357(9) 0.5145(9) 0.1234(10) 0.061(7) Uani 0.57(3) 1 d . . P A 1
H84A H 0.812380 0.524167 0.080415 0.092 Uiso 0.57(3) 1 calc GR . P A 1
H84B H 0.857833 0.476771 0.124585 0.092 Uiso 0.57(3) 1 calc GR . P A 1
H84C H 0.865680 0.546367 0.140632 0.092 Uiso 0.57(3) 1 calc GR . P A 1
C85 C 0.7421(4) 0.6983(5) 0.1864(4) 0.051(2) Uani 1 1 d . . . . .
H85A H 0.730869 0.734704 0.205198 0.061 Uiso 1 1 calc R . . . .
H85B H 0.704006 0.673867 0.170900 0.061 Uiso 1 1 calc R . . . .
C86 C 0.7633(5) 0.7167(6) 0.1313(5) 0.072(3) Uani 1 1 d . . . . .
H86A H 0.776974 0.680954 0.113476 0.086 Uiso 1 1 calc R . . . .
H86B H 0.799257 0.744058 0.145628 0.086 Uiso 1 1 calc R . . . .
C87 C 0.7110(5) 0.7478(5) 0.0812(5) 0.064(3) Uani 1 1 d . . . . .
H87A H 0.698566 0.784140 0.099248 0.077 Uiso 1 1 calc R . . . .
H87B H 0.727516 0.760733 0.047541 0.077 Uiso 1 1 calc R . . . .
C88 C 0.6529(5) 0.7097(5) 0.0530(4) 0.060(3) Uani 1 1 d . . . . .
H88A H 0.623857 0.731442 0.018792 0.090 Uiso 1 1 calc GR . . . .
H88B H 0.632919 0.700902 0.084685 0.090 Uiso 1 1 calc GR . . . .
H88C H 0.664901 0.672262 0.037399 0.090 Uiso 1 1 calc GR . . . .
N10 N 0.2852(4) 0.8728(4) -0.2523(5) 0.064(2) Uani 1 1 d . . . . .
C89 C 0.2285(5) 0.9042(6) -0.2923(6) 0.075(3) Uani 1 1 d . . . . .
H89A H 0.214760 0.932714 -0.265888 0.090 Uiso 1 1 calc R . . . .
H89B H 0.195162 0.874072 -0.306792 0.090 Uiso 1 1 calc R . . . .
C90 C 0.2334(5) 0.9377(5) -0.3482(5) 0.057(3) Uani 1 1 d . . . . .
H90A H 0.264042 0.970297 -0.334529 0.068 Uiso 1 1 calc R . . . .
H90B H 0.248630 0.910332 -0.374594 0.068 Uiso 1 1 calc R . . . .
C91 C 0.1719(5) 0.9634(7) -0.3854(6) 0.090(4) Uani 1 1 d . . . . .
H91A H 0.142466 0.930023 -0.400360 0.108 Uiso 1 1 calc R . . . .
H91B H 0.155690 0.987809 -0.357391 0.108 Uiso 1 1 calc R . . . .
C92 C 0.1714(6) 1.0004(7) -0.4390(6) 0.088(4) Uani 1 1 d . . . . .
H92A H 0.189507 0.977908 -0.466279 0.132 Uiso 1 1 calc GR . . . .
H92B H 0.195860 1.036613 -0.424725 0.132 Uiso 1 1 calc GR . . . .
H92C H 0.128514 1.011380 -0.461734 0.132 Uiso 1 1 calc GR . . . .
C93 C 0.2659(5) 0.8398(5) -0.2009(6) 0.081(4) Uani 1 1 d . . . . .
H93A H 0.248540 0.869658 -0.178620 0.097 Uiso 1 1 calc R . . . .
H93B H 0.232005 0.811767 -0.221250 0.097 Uiso 1 1 calc DR . . . .
C94 C 0.3157(5) 0.8053(5) -0.1536(6) 0.067(3) Uani 1 1 d . . . . .
H94A H 0.350093 0.832433 -0.131987 0.080 Uiso 1 1 calc R . . . .
H94B H 0.332783 0.773893 -0.174452 0.080 Uiso 1 1 calc R . . . .
C95 C 0.2877(5) 0.7773(6) -0.1073(6) 0.076(3) Uani 1 1 d . . . . .
H95A H 0.266417 0.808819 -0.090885 0.091 Uiso 1 1 calc R . . . .
H95B H 0.255737 0.748068 -0.129391 0.091 Uiso 1 1 calc R . . . .
C96 C 0.3323(6) 0.7469(6) -0.0548(6) 0.082(4) Uani 1 1 d . . . . .
H96A H 0.357547 0.719124 -0.070282 0.123 Uiso 1 1 calc GR . . . .
H96B H 0.309636 0.724807 -0.031225 0.123 Uiso 1 1 calc GR . . . .
H96C H 0.359345 0.776524 -0.027889 0.123 Uiso 1 1 calc GR . . . .
C97 C 0.3127(5) 0.8296(5) -0.2894(7) 0.074(3) Uani 1 1 d . U . . .
H97A H 0.353406 0.815329 -0.262407 0.089 Uiso 0.64(3) 1 calc R . P B 1
H97B H 0.320035 0.851480 -0.324325 0.089 Uiso 0.64(3) 1 calc R . P B 1
H97C H 0.340671 0.802127 -0.259349 0.089 Uiso 0.36(3) 1 calc R . P B 2
H97D H 0.339008 0.853279 -0.308347 0.089 Uiso 0.36(3) 1 calc R . P B 2
C98 C 0.2697(13) 0.7731(11) -0.3161(12) 0.093(8) Uani 0.64(3) 1 d D U P B 1
H98A H 0.262209 0.751374 -0.281056 0.111 Uiso 0.64(3) 1 calc DR . P B 1
H98B H 0.229048 0.787415 -0.343055 0.111 Uiso 0.64(3) 1 calc R . P B 1
C99 C 0.2942(11) 0.7332(10) -0.3497(12) 0.087(7) Uani 0.64(3) 1 d . U P B 1
H99A H 0.269535 0.695933 -0.356275 0.104 Uiso 0.64(3) 1 calc R . P B 1
H99B H 0.337333 0.723085 -0.325089 0.104 Uiso 0.64(3) 1 calc R . P B 1
C100 C 0.295(3) 0.7573(16) -0.4122(16) 0.22(3) Uani 0.64(3) 1 d D U P B 1
H10A H 0.252204 0.756736 -0.440860 0.324 Uiso 0.64(3) 1 calc GR . P B 1
H10B H 0.321474 0.732353 -0.428614 0.324 Uiso 0.64(3) 1 calc GR . P B 1
H10C H 0.310276 0.798292 -0.407260 0.324 Uiso 0.64(3) 1 calc GR . P B 1
C101 C 0.3374(5) 0.9169(5) -0.2214(5) 0.064(3) Uani 1 1 d . . . . .
H10D H 0.375163 0.894018 -0.199587 0.077 Uiso 1 1 calc R . . . .
H10E H 0.346913 0.940835 -0.253969 0.077 Uiso 1 1 calc R . . . .
C102 C 0.3228(8) 0.9580(6) -0.1767(7) 0.094(4) Uani 1 1 d . U . . .
H10H H 0.313247 0.936193 -0.142776 0.112 Uiso 0.47(3) 1 calc R . P C 2
H10I H 0.287836 0.984951 -0.197126 0.112 Uiso 0.47(3) 1 calc R . P C 2
H10F H 0.283570 0.978819 -0.198470 0.112 Uiso 0.53(3) 1 calc R . P C 1
H10G H 0.314609 0.933519 -0.143738 0.112 Uiso 0.53(3) 1 calc R . P C 1
C103 C 0.3663(18) 1.0012(17) -0.1481(18) 0.102(10) Uani 0.53(3) 1 d . U P C 1
H10J H 0.378138 1.024953 -0.179460 0.123 Uiso 0.53(3) 1 calc R . P C 1
H10K H 0.348806 1.028437 -0.123341 0.123 Uiso 0.53(3) 1 calc R . P C 1
C104 C 0.4159(18) 0.9724(18) -0.1113(18) 0.127(12) Uani 0.53(3) 1 d . U P C 1
H10L H 0.421575 0.983019 -0.068088 0.191 Uiso 0.53(3) 1 calc GR . P C 1
H10M H 0.453043 0.983825 -0.122391 0.191 Uiso 0.53(3) 1 calc GR . P C 1
H10N H 0.409487 0.929262 -0.116688 0.191 Uiso 0.53(3) 1 calc GR . P C 1
C83A C 0.786(4) 0.520(3) 0.138(5) 0.19(5) Uani 0.43(3) 1 d D . P A 2
H83C H 0.751173 0.496913 0.110735 0.228 Uiso 0.43(3) 1 calc R . P A 2
H83D H 0.809230 0.539342 0.113106 0.228 Uiso 0.43(3) 1 calc R . P A 2
C84A C 0.824(2) 0.4836(19) 0.180(2) 0.108(18) Uani 0.43(3) 1 d . . P A 2
H84D H 0.854282 0.507433 0.210916 0.162 Uiso 0.43(3) 1 calc GR . P A 2
H84E H 0.845189 0.456862 0.159165 0.162 Uiso 0.43(3) 1 calc GR . P A 2
H84F H 0.799095 0.460022 0.200384 0.162 Uiso 0.43(3) 1 calc GR . P A 2
C1A C 0.392(2) 1.0280(17) -0.0927(16) 0.140(18) Uani 0.47(3) 1 d D U P C 2
H1AA H 0.353917 1.051331 -0.100976 0.209 Uiso 0.47(3) 1 calc GR . P C 2
H1AB H 0.428205 1.054661 -0.078875 0.209 Uiso 0.47(3) 1 calc GR . P C 2
H1AC H 0.393926 0.998539 -0.060325 0.209 Uiso 0.47(3) 1 calc GR . P C 2
C1B C 0.3933(18) 0.9968(16) -0.1502(15) 0.080(8) Uani 0.47(3) 1 d D U P C 2
H1BA H 0.428837 0.968767 -0.141384 0.096 Uiso 0.47(3) 1 calc R . P C 2
H1BB H 0.397176 1.025886 -0.181632 0.096 Uiso 0.47(3) 1 calc R . P C 2
C99A C 0.3053(12) 0.7622(15) -0.3806(16) 0.059(9) Uani 0.36(3) 1 d D U P B 2
H99C H 0.314254 0.792575 -0.408371 0.071 Uiso 0.36(3) 1 calc R . P B 2
H99D H 0.345369 0.746897 -0.353219 0.071 Uiso 0.36(3) 1 calc R . P B 2
C1C C 0.2686(18) 0.7119(16) -0.4184(16) 0.084(12) Uani 0.36(3) 1 d D U P B 2
H1CA H 0.241286 0.727601 -0.457572 0.126 Uiso 0.36(3) 1 calc GR . P B 2
H1CB H 0.243358 0.692876 -0.395382 0.126 Uiso 0.36(3) 1 calc GR . P B 2
H1CC H 0.297068 0.682547 -0.426731 0.126 Uiso 0.36(3) 1 calc GR . P B 2
C98A C 0.269(2) 0.7901(16) -0.342(2) 0.074(9) Uani 0.36(3) 1 d D U P B 2
H98C H 0.249465 0.758420 -0.323476 0.088 Uiso 0.36(3) 1 calc R . P B 2
H98D H 0.234801 0.815088 -0.368721 0.088 Uiso 0.36(3) 1 calc R . P B 2

loop_
_atom_site_aniso_label
_atom_site_aniso_U_11
_atom_site_aniso_U_22
_atom_site_aniso_U_33
_atom_site_aniso_U_23
_atom_site_aniso_U_13
_atom_site_aniso_U_12
Dy1 0.0376(2) 0.0349(2) 0.0307(2) 0.00124(15) 0.01228(16) -0.00026(16)
Cl1 0.0650(16) 0.0850(19) 0.0789(18) -0.0450(15) 0.0448(15) -0.0250(14)
Cl2 0.130(3) 0.0546(16) 0.107(2) -0.0287(16) 0.088(2) -0.0191(17)
Cl3 0.0749(19) 0.0583(16) 0.101(2) -0.0274(16) 0.0276(17) -0.0242(14)
Cl4 0.0475(13) 0.0873(19) 0.0450(13) -0.0212(12) 0.0092(11) -0.0053(12)
O1 0.049(3) 0.033(3) 0.042(3) -0.004(2) 0.022(3) -0.002(2)
O2 0.039(3) 0.048(3) 0.034(3) -0.004(3) 0.011(3) 0.002(3)
O3 0.049(3) 0.038(3) 0.042(3) 0.004(3) 0.017(3) -0.006(3)
O4 0.049(3) 0.040(3) 0.042(3) 0.004(3) 0.008(3) 0.000(3)
N1 0.036(4) 0.041(4) 0.049(4) -0.004(3) 0.016(3) 0.000(3)
N2 0.049(4) 0.043(4) 0.042(4) 0.002(3) 0.022(3) -0.008(3)
N3 0.041(4) 0.039(4) 0.040(4) 0.004(3) 0.026(3) 0.005(3)
N4 0.037(4) 0.040(4) 0.033(4) 0.002(3) 0.015(3) -0.003(3)
C1 0.034(4) 0.044(5) 0.039(4) -0.005(4) 0.011(4) -0.011(4)
C2 0.037(4) 0.042(5) 0.038(4) -0.009(4) 0.018(4) -0.010(4)
C3 0.043(5) 0.045(5) 0.072(7) 0.006(5) 0.034(5) 0.006(4)
C4 0.052(6) 0.028(5) 0.108(9) -0.005(5) 0.036(6) -0.006(4)
C5 0.044(5) 0.054(6) 0.103(9) -0.033(6) 0.039(6) -0.013(5)
C6 0.040(5) 0.045(5) 0.054(5) -0.010(4) 0.018(4) -0.008(4)
C7 0.036(5) 0.061(6) 0.054(6) -0.024(5) 0.022(4) -0.013(4)
C8 0.041(5) 0.069(7) 0.036(5) -0.014(4) 0.017(4) -0.012(4)
C9 0.046(5) 0.055(6) 0.033(4) -0.004(4) 0.014(4) -0.007(4)
C10 0.032(4) 0.041(5) 0.052(5) 0.000(4) 0.019(4) -0.001(4)
C11 0.042(5) 0.036(5) 0.042(5) -0.004(4) 0.019(4) -0.010(4)
C12 0.047(5) 0.074(7) 0.040(5) 0.004(5) 0.019(4) -0.015(5)
C13 0.067(6) 0.070(7) 0.033(5) -0.007(4) 0.026(5) -0.021(5)
C14 0.066(6) 0.071(7) 0.043(5) -0.018(5) 0.030(5) -0.028(5)
C15 0.049(5) 0.051(5) 0.049(5) -0.017(4) 0.031(4) -0.022(4)
C16 0.068(6) 0.036(5) 0.075(7) -0.015(5) 0.054(6) -0.009(4)
C17 0.052(6) 0.040(5) 0.092(8) -0.007(5) 0.043(6) -0.009(4)
C18 0.054(6) 0.047(5) 0.059(6) 0.004(4) 0.029(5) 0.004(4)
C19 0.038(5) 0.037(5) 0.053(5) 0.000(4) 0.021(4) -0.002(4)
C20 0.036(4) 0.034(4) 0.048(5) -0.007(4) 0.022(4) 0.002(3)
C21 0.047(5) 0.045(5) 0.038(5) 0.000(4) 0.023(4) 0.002(4)
C22 0.053(6) 0.065(6) 0.043(5) -0.008(5) 0.021(4) -0.010(5)
C23 0.048(5) 0.071(7) 0.046(5) -0.014(5) 0.020(4) -0.007(5)
C24 0.040(5) 0.043(5) 0.063(6) -0.006(4) 0.029(4) -0.001(4)
C25 0.045(5) 0.052(6) 0.069(7) -0.013(5) 0.023(5) -0.004(4)
C26 0.052(6) 0.031(5) 0.093(8) -0.005(5) 0.031(6) -0.001(4)
C27 0.050(5) 0.040(5) 0.063(6) 0.006(4) 0.020(5) 0.005(4)
C28 0.040(5) 0.042(5) 0.041(5) 0.005(4) 0.016(4) -0.002(4)
C29 0.031(4) 0.052(5) 0.032(4) 0.000(4) 0.014(3) 0.002(4)
C30 0.038(4) 0.042(5) 0.034(4) 0.000(4) 0.018(4) -0.002(4)
C31 0.049(5) 0.042(5) 0.052(5) -0.006(4) 0.025(4) -0.001(4)
C32 0.041(5) 0.055(6) 0.044(5) -0.014(4) 0.022(4) -0.005(4)
C33 0.031(4) 0.056(6) 0.042(5) -0.009(4) 0.016(4) 0.001(4)
C34 0.036(4) 0.066(6) 0.034(4) -0.008(4) 0.013(4) -0.003(4)
C35 0.045(5) 0.078(7) 0.034(5) 0.005(5) 0.010(4) 0.000(5)
C36 0.038(5) 0.070(7) 0.047(5) 0.005(5) 0.009(4) -0.001(5)
Dy2 0.0352(2) 0.0424(2) 0.0397(2) -0.00591(17) 0.01493(17) -0.00073(17)
Cl5 0.0678(16) 0.0542(15) 0.0634(15) -0.0193(12) 0.0218(13) -0.0151(12)
Cl6 0.0719(18) 0.0583(17) 0.120(3) -0.0213(17) 0.0253(18) 0.0210(14)
Cl7 0.0563(15) 0.0511(15) 0.114(2) -0.0234(15) 0.0334(16) -0.0132(12)
Cl8 0.097(2) 0.093(2) 0.085(2) -0.0477(19) 0.0194(19) 0.0095(19)
O5 0.041(3) 0.041(3) 0.044(3) -0.001(3) 0.014(3) 0.002(3)
O6 0.045(3) 0.047(4) 0.045(3) -0.002(3) 0.012(3) -0.001(3)
O7 0.046(3) 0.036(3) 0.054(4) -0.002(3) 0.020(3) -0.005(3)
O8 0.048(4) 0.070(5) 0.057(4) -0.016(3) 0.031(3) -0.009(3)
N5 0.031(3) 0.053(4) 0.040(4) 0.004(3) 0.017(3) 0.004(3)
N6 0.035(4) 0.042(4) 0.040(4) 0.003(3) 0.016(3) 0.001(3)
N7 0.029(3) 0.046(4) 0.052(5) -0.013(3) 0.015(3) 0.005(3)
N8 0.039(4) 0.063(5) 0.047(5) -0.012(4) 0.015(3) 0.000(4)
C37 0.035(4) 0.040(5) 0.044(5) -0.004(4) 0.021(4) 0.003(4)
C38 0.031(4) 0.043(5) 0.040(4) 0.000(4) 0.018(4) 0.005(3)
C39 0.040(5) 0.057(6) 0.054(6) 0.014(5) 0.015(4) -0.002(4)
C40 0.051(6) 0.059(6) 0.060(6) 0.021(5) 0.020(5) -0.005(5)
C41 0.050(5) 0.044(5) 0.071(7) 0.002(5) 0.027(5) 0.000(4)
C42 0.037(4) 0.042(5) 0.049(5) -0.005(4) 0.025(4) 0.001(4)
C43 0.048(5) 0.042(5) 0.049(5) -0.013(4) 0.020(4) -0.010(4)
C44 0.040(5) 0.059(6) 0.040(5) -0.003(4) 0.015(4) -0.004(4)
C45 0.040(5) 0.044(5) 0.037(5) 0.001(4) 0.012(4) 0.007(4)
C46 0.027(4) 0.047(5) 0.052(5) 0.001(4) 0.005(4) -0.012(4)
C47 0.035(4) 0.027(4) 0.052(5) -0.002(4) 0.020(4) -0.007(3)
C48 0.047(5) 0.047(5) 0.044(5) -0.001(4) 0.022(4) 0.000(4)
C49 0.059(6) 0.065(7) 0.050(6) -0.005(5) 0.027(5) -0.003(5)
C50 0.062(6) 0.046(5) 0.064(6) -0.007(5) 0.040(5) -0.002(5)
C51 0.034(4) 0.045(5) 0.060(6) 0.001(4) 0.015(4) -0.001(4)
C52 0.046(5) 0.040(5) 0.083(8) -0.007(5) 0.026(5) -0.001(4)
C53 0.048(6) 0.041(5) 0.086(8) 0.010(5) 0.009(5) -0.001(4)
C54 0.040(5) 0.043(5) 0.057(6) 0.002(4) 0.007(4) -0.003(4)
C55 0.036(5) 0.041(5) 0.060(6) -0.002(4) 0.017(4) 0.005(4)
C56 0.033(4) 0.038(5) 0.053(5) -0.004(4) 0.018(4) 0.004(4)
C57 0.030(4) 0.065(6) 0.053(6) -0.013(5) 0.014(4) 0.007(4)
C58 0.045(5) 0.067(7) 0.053(6) -0.018(5) 0.015(5) 0.006(5)
C59 0.039(5) 0.056(6) 0.070(7) -0.021(5) 0.022(5) -0.001(4)
C60 0.034(5) 0.050(6) 0.062(6) -0.015(5) 0.012(4) 0.007(4)
C61 0.045(5) 0.045(5) 0.085(8) -0.007(5) 0.033(5) -0.006(4)
C62 0.058(6) 0.043(5) 0.082(8) -0.005(5) 0.036(6) 0.000(5)
C63 0.054(6) 0.047(5) 0.060(6) -0.001(5) 0.028(5) 0.004(4)
C64 0.040(5) 0.069(7) 0.057(6) -0.025(5) 0.027(4) -0.011(4)
C65 0.035(5) 0.059(6) 0.073(7) -0.006(5) 0.021(5) -0.006(4)
C66 0.050(6) 0.061(7) 0.070(7) -0.014(6) 0.019(5) 0.003(5)
C67 0.064(7) 0.056(7) 0.087(9) -0.012(6) 0.016(6) 0.003(5)
C68 0.057(6) 0.061(7) 0.086(8) -0.028(6) 0.019(6) 0.007(5)
C69 0.041(5) 0.060(6) 0.068(7) -0.031(5) 0.012(5) -0.006(5)
C70 0.059(7) 0.068(7) 0.077(8) -0.027(6) 0.023(6) -0.001(5)
C71 0.060(7) 0.094(9) 0.064(7) -0.041(7) 0.024(6) -0.002(6)
C72 0.058(6) 0.091(8) 0.050(6) -0.009(6) 0.023(5) -0.007(6)
N9 0.039(4) 0.058(5) 0.039(4) 0.000(3) 0.017(3) 0.002(3)
C73 0.037(5) 0.046(5) 0.047(5) -0.002(4) 0.011(4) -0.004(4)
C74 0.043(5) 0.048(5) 0.048(5) 0.002(4) 0.019(4) 0.001(4)
C75 0.047(5) 0.043(5) 0.045(5) 0.004(4) 0.020(4) 0.006(4)
C76 0.060(6) 0.067(7) 0.052(6) -0.008(5) 0.017(5) -0.002(5)
C77 0.041(5) 0.044(5) 0.047(5) -0.004(4) 0.019(4) -0.001(4)
C78 0.038(5) 0.045(5) 0.049(5) 0.008(4) 0.007(4) 0.004(4)
C79 0.058(6) 0.055(6) 0.041(5) 0.003(4) 0.001(4) -0.006(5)
C80 0.069(8) 0.096(10) 0.070(8) 0.024(7) 0.002(6) -0.013(7)
C81 0.037(5) 0.066(7) 0.063(6) -0.020(5) 0.014(5) -0.008(4)
C82 0.061(7) 0.083(8) 0.074(7) -0.034(6) 0.029(6) -0.013(6)
C83 0.053(17) 0.08(2) 0.14(3) -0.09(2) 0.060(18) -0.046(17)
C84 0.055(12) 0.053(11) 0.086(15) -0.034(10) 0.036(10) -0.027(9)
C85 0.031(4) 0.073(7) 0.048(5) 0.014(5) 0.011(4) -0.004(4)
C86 0.054(6) 0.117(10) 0.046(6) 0.017(6) 0.019(5) -0.008(6)
C87 0.064(7) 0.091(8) 0.042(5) 0.005(5) 0.025(5) -0.008(6)
C88 0.076(7) 0.064(7) 0.040(5) 0.000(5) 0.016(5) 0.000(5)
N10 0.040(4) 0.064(6) 0.099(7) 0.016(5) 0.036(5) 0.011(4)
C89 0.046(6) 0.100(9) 0.084(8) 0.028(7) 0.030(6) 0.016(6)
C90 0.058(6) 0.063(6) 0.064(6) 0.000(5) 0.037(5) -0.008(5)
C91 0.057(7) 0.124(12) 0.098(10) 0.046(9) 0.038(7) 0.010(7)
C92 0.080(9) 0.111(11) 0.082(9) 0.015(8) 0.037(7) -0.013(8)
C93 0.047(6) 0.089(9) 0.115(10) 0.054(8) 0.036(7) 0.007(6)
C94 0.059(6) 0.054(6) 0.092(8) 0.005(6) 0.030(6) 0.002(5)
C95 0.056(7) 0.073(8) 0.102(9) 0.029(7) 0.031(7) 0.011(6)
C96 0.080(8) 0.081(9) 0.091(9) 0.004(7) 0.034(7) 0.007(7)
C97 0.045(6) 0.062(7) 0.120(10) -0.011(6) 0.034(6) 0.003(5)
C98 0.073(14) 0.083(15) 0.11(2) -0.011(13) 0.014(16) -0.030(11)
C99 0.078(14) 0.057(11) 0.115(16) 0.004(10) 0.014(12) -0.013(10)
C100 0.44(8) 0.09(3) 0.15(3) 0.00(2) 0.15(4) -0.01(4)
C101 0.058(6) 0.067(7) 0.082(8) 0.006(6) 0.041(6) 0.008(5)
C102 0.137(12) 0.065(8) 0.110(10) 0.006(7) 0.083(9) 0.009(7)
C103 0.14(2) 0.067(17) 0.13(2) -0.030(14) 0.099(17) 0.020(14)
C104 0.15(2) 0.12(3) 0.12(2) -0.04(2) 0.055(17) 0.005(19)
C83A 0.23(9) 0.17(7) 0.21(10) -0.09(6) 0.12(7) 0.02(5)
C84A 0.08(3) 0.08(3) 0.15(4) -0.04(3) 0.03(3) 0.02(2)
C1A 0.22(4) 0.11(3) 0.12(2) -0.06(2) 0.11(3) -0.04(3)
C1B 0.118(19) 0.044(15) 0.10(2) -0.005(12) 0.073(19) 0.030(14)
C99A 0.035(13) 0.07(2) 0.064(18) 0.004(14) 0.000(12) -0.019(12)
C1C 0.09(3) 0.08(2) 0.09(2) -0.007(15) 0.032(19) -0.051(19)
C98A 0.081(19) 0.049(18) 0.10(2) 0.012(14) 0.035(16) -0.015(16)

loop_
_atom_type_symbol
_atom_type_description
_atom_type_scat_dispersion_real
_atom_type_scat_dispersion_imag
_atom_type_scat_source
C C 0.0035 0.0016 'International Tables Vol C Tables 4.2.6.8 and 6.1.1.4'
H H 0.0000 0.0000 'International Tables Vol C Tables 4.2.6.8 and 6.1.1.4'
Cl Cl 0.1488 0.1603 'International Tables Vol C Tables 4.2.6.8 and 6.1.1.4'
Dy Dy -0.0933 4.4297 'International Tables Vol C Tables 4.2.6.8 and 6.1.1.4'
N N 0.0065 0.0032 'International Tables Vol C Tables 4.2.6.8 and 6.1.1.4'
O O 0.0116 0.0061 'International Tables Vol C Tables 4.2.6.8 and 6.1.1.4'

loop_
_geom_angle_atom_site_label_1
_geom_angle_atom_site_label_2
_geom_angle_atom_site_label_3
_geom_angle
_geom_angle_site_symmetry_1
_geom_angle_site_symmetry_3
_geom_angle_publ_flag
O1 Dy1 O3 138.0(2) . . ?
O1 Dy1 N1 66.5(2) . . ?
O1 Dy1 N2 138.4(2) . . ?
O1 Dy1 N3 78.8(2) . . ?
O1 Dy1 N4 79.6(2) . . ?
O2 Dy1 O1 81.3(2) . . ?
O2 Dy1 O3 112.6(2) . . ?
O2 Dy1 O4 138.3(2) . . ?
O2 Dy1 N1 140.1(2) . . ?
O2 Dy1 N2 66.3(2) . . ?
O2 Dy1 N3 78.6(2) . . ?
O2 Dy1 N4 80.9(2) . . ?
O3 Dy1 N1 80.7(2) . . ?
O3 Dy1 N2 80.6(2) . . ?
O3 Dy1 N3 66.5(2) . . ?
O3 Dy1 N4 139.9(2) . . ?
O4 Dy1 O1 115.4(2) . . ?
O4 Dy1 O3 81.3(2) . . ?
O4 Dy1 N1 79.2(2) . . ?
O4 Dy1 N2 78.5(2) . . ?
O4 Dy1 N3 139.8(2) . . ?
O4 Dy1 N4 66.4(2) . . ?
N1 Dy1 N2 152.7(2) . . ?
N1 Dy1 N3 72.7(2) . . ?
N1 Dy1 N4 113.8(2) . . ?
N3 Dy1 N2 116.9(2) . . ?
N4 Dy1 N2 70.5(2) . . ?
N4 Dy1 N3 152.2(2) . . ?
C1 O1 Dy1 123.1(5) . . ?
C10 O2 Dy1 122.3(5) . . ?
C19 O3 Dy1 122.4(5) . . ?
C28 O4 Dy1 121.9(5) . . ?
C2 N1 Dy1 113.7(5) . . ?
C3 N1 Dy1 126.5(6) . . ?
C3 N1 C2 119.2(7) . . ?
C11 N2 Dy1 110.8(5) . . ?
C12 N2 Dy1 127.6(7) . . ?
C12 N2 C11 119.6(8) . . ?
C20 N3 Dy1 113.9(5) . . ?
C21 N3 Dy1 127.3(6) . . ?
C21 N3 C20 118.4(8) . . ?
C29 N4 Dy1 112.8(5) . . ?
C30 N4 Dy1 127.0(5) . . ?
C30 N4 C29 118.6(7) . . ?
O1 C1 C2 118.9(7) . . ?
O1 C1 C9 124.6(8) . . ?
C9 C1 C2 116.5(8) . . ?
N1 C2 C1 116.7(7) . . ?
N1 C2 C6 121.2(8) . . ?
C1 C2 C6 122.1(8) . . ?
N1 C3 C4 123.0(9) . . ?
C3 C4 C5 119.3(9) . . ?
C6 C5 C4 119.5(9) . . ?
C5 C6 C2 117.8(9) . . ?
C5 C6 C7 125.6(9) . . ?
C7 C6 C2 116.5(8) . . ?
C6 C7 Cl1 118.3(8) . . ?
C8 C7 Cl1 120.5(8) . . ?
C8 C7 C6 121.2(8) . . ?
C7 C8 C9 121.4(9) . . ?
C8 C9 C1 122.1(9) . . ?
O2 C10 C11 118.5(7) . . ?
O2 C10 C18 124.4(8) . . ?
C18 C10 C11 117.2(8) . . ?
N2 C11 C10 116.4(7) . . ?
N2 C11 C15 121.3(8) . . ?
C15 C11 C10 122.2(8) . . ?
N2 C12 C13 122.3(10) . . ?
C14 C13 C12 119.4(9) . . ?
C13 C14 C15 119.5(9) . . ?
C11 C15 C16 117.3(8) . . ?
C14 C15 C11 117.8(9) . . ?
C14 C15 C16 124.8(9) . . ?
C15 C16 Cl2 119.1(8) . . ?
C17 C16 Cl2 120.3(8) . . ?
C17 C16 C15 120.6(8) . . ?
C16 C17 C18 122.3(9) . . ?
C10 C18 C17 120.4(9) . . ?
O3 C19 C20 119.9(7) . . ?
O3 C19 C27 124.8(8) . . ?
C27 C19 C20 115.3(8) . . ?
N3 C20 C19 115.3(7) . . ?
N3 C20 C24 121.9(8) . . ?
C24 C20 C19 122.8(8) . . ?
N3 C21 C22 124.1(9) . . ?
C23 C22 C21 119.0(9) . . ?
C22 C23 C24 119.2(9) . . ?
C20 C24 C23 117.4(8) . . ?
C20 C24 C25 117.5(9) . . ?
C23 C24 C25 125.1(9) . . ?
C24 C25 Cl3 119.8(8) . . ?
C26 C25 Cl3 120.4(8) . . ?
C26 C25 C24 119.9(9) . . ?
C25 C26 C27 122.8(9) . . ?
C26 C27 C19 121.7(9) . . ?
O4 C28 C29 118.9(7) . . ?
O4 C28 C36 122.7(8) . . ?
C36 C28 C29 118.4(8) . . ?
N4 C29 C28 116.2(7) . . ?
N4 C29 C33 122.1(8) . . ?
C33 C29 C28 121.7(8) . . ?
N4 C30 C31 122.3(8) . . ?
C32 C31 C30 120.5(9) . . ?
C31 C32 C33 119.4(8) . . ?
C32 C33 C29 117.1(8) . . ?
C32 C33 C34 125.0(8) . . ?
C34 C33 C29 117.9(8) . . ?
C33 C34 Cl4 120.2(7) . . ?
C35 C34 Cl4 119.7(7) . . ?
C35 C34 C33 120.0(8) . . ?
C34 C35 C36 122.5(9) . . ?
C28 C36 C35 119.5(9) . . ?
O5 Dy2 O6 138.1(2) . . ?
O5 Dy2 O7 83.2(2) . . ?
O5 Dy2 O8 112.3(2) . . ?
O5 Dy2 N5 66.7(2) . . ?
O5 Dy2 N6 82.2(2) . . ?
O5 Dy2 N7 141.7(2) . . ?
O5 Dy2 N8 80.2(2) . . ?
O6 Dy2 O7 113.4(2) . . ?
O6 Dy2 O8 81.9(2) . . ?
O6 Dy2 N5 78.1(2) . . ?
O6 Dy2 N6 65.9(2) . . ?
O6 Dy2 N7 77.7(2) . . ?
O6 Dy2 N8 139.3(2) . . ?
O7 Dy2 N5 140.1(2) . . ?
O7 Dy2 N6 77.3(2) . . ?
O7 Dy2 N7 66.0(2) . . ?
O7 Dy2 N8 77.7(2) . . ?
O8 Dy2 O7 137.7(2) . . ?
O8 Dy2 N5 80.1(2) . . ?
O8 Dy2 N6 141.4(2) . . ?
O8 Dy2 N7 80.5(2) . . ?
O8 Dy2 N8 67.3(3) . . ?
N5 Dy2 N6 73.2(2) . . ?
N5 Dy2 N7 150.8(2) . . ?
N5 Dy2 N8 119.5(2) . . ?
N6 Dy2 N7 110.8(2) . . ?
N8 Dy2 N6 150.9(2) . . ?
N8 Dy2 N7 71.7(2) . . ?
C37 O5 Dy2 122.9(5) . . ?
C46 O6 Dy2 123.8(5) . . ?
C55 O7 Dy2 124.8(6) . . ?
C64 O8 Dy2 118.2(6) . . ?
C38 N5 Dy2 112.9(5) . . ?
C39 N5 Dy2 127.8(6) . . ?
C39 N5 C38 118.6(8) . . ?
C47 N6 Dy2 114.4(5) . . ?
C48 N6 Dy2 125.5(6) . . ?
C48 N6 C47 119.9(7) . . ?
C56 N7 Dy2 113.4(5) . . ?
C57 N7 Dy2 128.0(6) . . ?
C57 N7 C56 118.3(8) . . ?
C65 N8 Dy2 110.5(7) . . ?
C66 N8 Dy2 127.8(7) . . ?
C66 N8 C65 119.7(9) . . ?
O5 C37 C38 118.7(8) . . ?
O5 C37 C45 124.1(8) . . ?
C45 C37 C38 117.1(8) . . ?
N5 C38 C37 116.5(8) . . ?
N5 C38 C42 121.9(8) . . ?
C37 C38 C42 121.6(8) . . ?
N5 C39 C40 123.4(9) . . ?
C41 C40 C39 118.7(9) . . ?
C40 C41 C42 121.1(9) . . ?
C41 C42 C38 116.1(8) . . ?
C41 C42 C43 127.1(8) . . ?
C43 C42 C38 116.8(8) . . ?
C42 C43 Cl5 118.0(7) . . ?
C44 C43 Cl5 119.7(7) . . ?
C44 C43 C42 122.3(8) . . ?
C43 C44 C45 120.4(8) . . ?
C37 C45 C44 121.6(8) . . ?
O6 C46 C47 118.4(8) . . ?
O6 C46 C54 123.8(9) . . ?
C54 C46 C47 117.7(9) . . ?
N6 C47 C46 116.2(7) . . ?
N6 C47 C51 121.9(8) . . ?
C51 C47 C46 121.8(8) . . ?
N6 C48 C49 121.3(9) . . ?
C50 C49 C48 118.8(9) . . ?
C49 C50 C51 121.0(9) . . ?
C47 C51 C52 117.3(9) . . ?
C50 C51 C47 117.0(8) . . ?
C50 C51 C52 125.7(9) . . ?
C51 C52 Cl6 120.0(8) . . ?
C53 C52 Cl6 119.6(8) . . ?
C53 C52 C51 120.3(9) . . ?
C52 C53 C54 121.9(9) . . ?
C46 C54 C53 120.9(10) . . ?
O7 C55 C56 119.4(8) . . ?
O7 C55 C63 125.5(9) . . ?
C63 C55 C56 115.1(8) . . ?
N7 C56 C55 115.1(8) . . ?
N7 C56 C60 121.7(8) . . ?
C60 C56 C55 123.1(8) . . ?
N7 C57 C58 123.5(10) . . ?
C59 C58 C57 118.4(10) . . ?
C58 C59 C60 120.5(9) . . ?
C59 C60 C56 117.6(9) . . ?
C59 C60 C61 126.3(9) . . ?
C61 C60 C56 116.1(9) . . ?
C60 C61 Cl7 118.8(9) . . ?
C62 C61 Cl7 119.2(8) . . ?
C62 C61 C60 122.0(9) . . ?
C61 C62 C63 121.1(10) . . ?
C62 C63 C55 122.5(10) . . ?
O8 C64 C65 118.3(9) . . ?
O8 C64 C72 122.3(10) . . ?
C72 C64 C65 119.4(10) . . ?
N8 C65 C64 118.6(9) . . ?
N8 C65 C69 121.1(10) . . ?
C64 C65 C69 120.2(10) . . ?
N8 C66 C67 123.7(11) . . ?
C68 C67 C66 117.3(12) . . ?
C69 C68 C67 121.3(10) . . ?
C68 C69 C65 116.8(10) . . ?
C68 C69 C70 126.8(10) . . ?
C70 C69 C65 116.5(11) . . ?
C69 C70 Cl8 118.7(10) . . ?
C71 C70 Cl8 117.3(9) . . ?
C71 C70 C69 124.0(10) . . ?
C70 C71 C72 118.9(11) . . ?
C64 C72 C71 120.9(12) . . ?
C77 N9 C73 112.0(7) . . ?
C77 N9 C85 105.2(6) . . ?
C81 N9 C73 105.3(6) . . ?
C81 N9 C77 111.5(7) . . ?
C81 N9 C85 111.3(7) . . ?
C85 N9 C73 111.7(7) . . ?
N9 C73 C74 117.0(7) . . ?
C75 C74 C73 109.4(7) . . ?
C74 C75 C76 112.5(8) . . ?
C78 C77 N9 117.3(7) . . ?
C77 C78 C79 107.4(7) . . ?
C80 C79 C78 114.8(9) . . ?
N9 C81 C82 115.1(8) . . ?
C83 C82 C81 109.8(12) . . ?
C83A C82 C81 113(4) . . ?
C84 C83 C82 118(3) . . ?
N9 C85 C86 115.7(8) . . ?
C85 C86 C87 111.6(8) . . ?
C88 C87 C86 115.0(10) . . ?
C89 N10 C93 107.1(7) . . ?
C89 N10 C97 112.2(10) . . ?
C89 N10 C101 111.7(9) . . ?
C97 N10 C93 111.3(9) . . ?
C101 N10 C93 108.4(9) . . ?
C101 N10 C97 106.0(7) . . ?
N10 C89 C90 118.3(8) . . ?
C91 C90 C89 111.8(8) . . ?
C92 C91 C90 117.0(10) . . ?
C94 C93 N10 117.3(8) . . ?
C93 C94 C95 109.0(9) . . ?
C96 C95 C94 115.1(10) . . ?
N10 C97 C98 114.2(10) . . ?
N10 C97 C98A 120.3(15) . . ?
C99 C98 C97 115(2) . . ?
C98 C99 C100 113(2) . . ?
C102 C101 N10 114.5(9) . . ?
C101 C102 C1B 100.1(12) . . ?
C103 C102 C101 118.7(16) . . ?
C104 C103 C102 107(3) . . ?
C84A C83A C82 106(7) . . ?
C1A C1B C102 106(3) . . ?
C1C C99A C98A 110(3) . . ?
C99A C98A C97 110(3) . . ?

loop_
_geom_bond_atom_site_label_1
_geom_bond_atom_site_label_2
_geom_bond_distance
_geom_bond_site_symmetry_2
_geom_bond_publ_flag
Dy1 O1 2.313(5) . ?
Dy1 O2 2.271(6) . ?
Dy1 O3 2.317(5) . ?
Dy1 O4 2.304(6) . ?
Dy1 N1 2.545(7) . ?
Dy1 N2 2.590(7) . ?
Dy1 N3 2.568(7) . ?
Dy1 N4 2.550(7) . ?
Cl1 C7 1.755(9) . ?
Cl2 C16 1.746(9) . ?
Cl3 C25 1.736(10) . ?
Cl4 C34 1.741(9) . ?
O1 C1 1.301(10) . ?
O2 C10 1.309(10) . ?
O3 C19 1.292(10) . ?
O4 C28 1.314(10) . ?
N1 C2 1.363(11) . ?
N1 C3 1.343(11) . ?
N2 C11 1.361(11) . ?
N2 C12 1.327(11) . ?
N3 C20 1.357(10) . ?
N3 C21 1.302(11) . ?
N4 C29 1.360(10) . ?
N4 C30 1.332(10) . ?
C1 C2 1.428(12) . ?
C1 C9 1.400(12) . ?
C2 C6 1.441(12) . ?
C3 C4 1.380(13) . ?
C4 C5 1.402(16) . ?
C5 C6 1.398(14) . ?
C6 C7 1.438(13) . ?
C7 C8 1.343(14) . ?
C8 C9 1.397(12) . ?
C10 C11 1.439(12) . ?
C10 C18 1.390(12) . ?
C11 C15 1.425(11) . ?
C12 C13 1.405(13) . ?
C13 C14 1.375(15) . ?
C14 C15 1.407(14) . ?
C15 C16 1.426(14) . ?
C16 C17 1.348(15) . ?
C17 C18 1.424(14) . ?
C19 C20 1.459(12) . ?
C19 C27 1.404(12) . ?
C20 C24 1.411(12) . ?
C21 C22 1.389(13) . ?
C22 C23 1.359(14) . ?
C23 C24 1.414(14) . ?
C24 C25 1.435(13) . ?
C25 C26 1.356(15) . ?
C26 C27 1.391(14) . ?
C28 C29 1.428(12) . ?
C28 C36 1.407(12) . ?
C29 C33 1.426(12) . ?
C30 C31 1.401(12) . ?
C31 C32 1.349(13) . ?
C32 C33 1.418(13) . ?
C33 C34 1.420(12) . ?
C34 C35 1.377(14) . ?
C35 C36 1.410(14) . ?
Dy2 O5 2.291(6) . ?
Dy2 O6 2.297(6) . ?
Dy2 O7 2.304(6) . ?
Dy2 O8 2.299(6) . ?
Dy2 N5 2.556(7) . ?
Dy2 N6 2.569(7) . ?
Dy2 N7 2.582(7) . ?
Dy2 N8 2.564(8) . ?
Cl5 C43 1.763(9) . ?
Cl6 C52 1.742(10) . ?
Cl7 C61 1.765(10) . ?
Cl8 C70 1.762(11) . ?
O5 C37 1.317(10) . ?
O6 C46 1.322(11) . ?
O7 C55 1.288(10) . ?
O8 C64 1.353(11) . ?
N5 C38 1.367(10) . ?
N5 C39 1.306(11) . ?
N6 C47 1.349(10) . ?
N6 C48 1.321(11) . ?
N7 C56 1.393(11) . ?
N7 C57 1.294(12) . ?
N8 C65 1.334(13) . ?
N8 C66 1.302(13) . ?
C37 C38 1.431(12) . ?
C37 C45 1.385(12) . ?
C38 C42 1.433(12) . ?
C39 C40 1.393(14) . ?
C40 C41 1.360(14) . ?
C41 C42 1.390(13) . ?
C42 C43 1.417(13) . ?
C43 C44 1.341(13) . ?
C44 C45 1.417(12) . ?
C46 C47 1.430(12) . ?
C46 C54 1.388(12) . ?
C47 C51 1.422(12) . ?
C48 C49 1.436(13) . ?
C49 C50 1.349(14) . ?
C50 C51 1.398(14) . ?
C51 C52 1.424(13) . ?
C52 C53 1.369(15) . ?
C53 C54 1.395(14) . ?
C55 C56 1.445(13) . ?
C55 C63 1.397(13) . ?
C56 C60 1.427(12) . ?
C57 C58 1.430(13) . ?
C58 C59 1.374(15) . ?
C59 C60 1.385(14) . ?
C60 C61 1.403(14) . ?
C61 C62 1.361(15) . ?
C62 C63 1.381(14) . ?
C64 C65 1.424(15) . ?
C64 C72 1.389(14) . ?
C65 C69 1.470(14) . ?
C66 C67 1.424(15) . ?
C67 C68 1.375(17) . ?
C68 C69 1.374(16) . ?
C69 C70 1.389(16) . ?
C70 C71 1.377(17) . ?
C71 C72 1.424(15) . ?
N9 C73 1.529(11) . ?
N9 C77 1.523(10) . ?
N9 C81 1.518(12) . ?
N9 C85 1.524(11) . ?
C73 C74 1.547(12) . ?
C74 C75 1.506(12) . ?
C75 C76 1.519(13) . ?
C77 C78 1.504(12) . ?
C78 C79 1.524(13) . ?
C79 C80 1.482(14) . ?
C81 C82 1.534(13) . ?
C82 C83 1.526(18) . ?
C82 C83A 1.51(2) . ?
C83 C84 1.46(4) . ?
C85 C86 1.526(13) . ?
C86 C87 1.536(15) . ?
C87 C88 1.533(14) . ?
N10 C89 1.500(13) . ?
N10 C93 1.552(13) . ?
N10 C97 1.534(14) . ?
N10 C101 1.534(14) . ?
C89 C90 1.507(14) . ?
C90 C91 1.505(15) . ?
C91 C92 1.469(16) . ?
C93 C94 1.510(15) . ?
C94 C95 1.521(15) . ?
C95 C96 1.472(16) . ?
C97 C98 1.60(3) . ?
C97 C98A 1.57(5) . ?
C98 C99 1.40(3) . ?
C99 C100 1.52(3) . ?
C101 C102 1.481(16) . ?
C102 C103 1.39(4) . ?
C102 C1B 1.75(4) . ?
C103 C104 1.34(5) . ?
C83A C84A 1.33(11) . ?
C1A C1B 1.488(19) . ?
C99A C1C 1.503(19) . ?
C99A C98A 1.514(14) . ?

loop_
_geom_torsion_atom_site_label_1
_geom_torsion_atom_site_label_2
_geom_torsion_atom_site_label_3
_geom_torsion_atom_site_label_4
_geom_torsion
_geom_torsion_site_symmetry_1
_geom_torsion_site_symmetry_2
_geom_torsion_site_symmetry_3
_geom_torsion_site_symmetry_4
_geom_torsion_publ_flag
Dy1 O1 C1 C2 8.4(10) . . . . ?
Dy1 O1 C1 C9 -172.2(6) . . . . ?
Dy1 O2 C10 C11 21.5(10) . . . . ?
Dy1 O2 C10 C18 -158.0(7) . . . . ?
Dy1 O3 C19 C20 14.1(10) . . . . ?
Dy1 O3 C19 C27 -167.2(6) . . . . ?
Dy1 O4 C28 C29 15.1(10) . . . . ?
Dy1 O4 C28 C36 -161.2(6) . . . . ?
Dy1 N1 C2 C1 -7.2(9) . . . . ?
Dy1 N1 C2 C6 172.5(6) . . . . ?
Dy1 N1 C3 C4 -172.2(7) . . . . ?
Dy1 N2 C11 C10 -15.7(9) . . . . ?
Dy1 N2 C11 C15 163.0(6) . . . . ?
Dy1 N2 C12 C13 -162.3(7) . . . . ?
Dy1 N3 C20 C19 -7.3(8) . . . . ?
Dy1 N3 C20 C24 172.4(6) . . . . ?
Dy1 N3 C21 C22 -173.9(6) . . . . ?
Dy1 N4 C29 C28 -15.2(8) . . . . ?
Dy1 N4 C29 C33 165.7(6) . . . . ?
Dy1 N4 C30 C31 -164.0(6) . . . . ?
Cl1 C7 C8 C9 -179.9(7) . . . . ?
Cl2 C16 C17 C18 -179.1(7) . . . . ?
Cl3 C25 C26 C27 179.4(7) . . . . ?
Cl4 C34 C35 C36 -178.8(7) . . . . ?
O1 C1 C2 N1 0.1(11) . . . . ?
O1 C1 C2 C6 -179.5(7) . . . . ?
O1 C1 C9 C8 177.6(8) . . . . ?
O2 C10 C11 N2 -0.9(11) . . . . ?
O2 C10 C11 C15 -179.6(7) . . . . ?
O2 C10 C18 C17 179.4(8) . . . . ?
O3 C19 C20 N3 -3.3(11) . . . . ?
O3 C19 C20 C24 177.1(7) . . . . ?
O3 C19 C27 C26 -178.4(8) . . . . ?
O4 C28 C29 N4 1.9(11) . . . . ?
O4 C28 C29 C33 -178.9(7) . . . . ?
O4 C28 C36 C35 178.0(8) . . . . ?
N1 C2 C6 C5 -0.2(12) . . . . ?
N1 C2 C6 C7 -178.4(7) . . . . ?
N1 C3 C4 C5 1.8(15) . . . . ?
N2 C11 C15 C14 2.0(12) . . . . ?
N2 C11 C15 C16 -178.8(8) . . . . ?
N2 C12 C13 C14 2.0(14) . . . . ?
N3 C20 C24 C23 2.0(12) . . . . ?
N3 C20 C24 C25 -177.7(7) . . . . ?
N3 C21 C22 C23 2.9(14) . . . . ?
N4 C29 C33 C32 0.3(11) . . . . ?
N4 C29 C33 C34 -178.0(7) . . . . ?
N4 C30 C31 C32 0.6(13) . . . . ?
C1 C2 C6 C5 179.5(8) . . . . ?
C1 C2 C6 C7 1.3(12) . . . . ?
C2 N1 C3 C4 -1.1(13) . . . . ?
C2 C1 C9 C8 -3.0(12) . . . . ?
C2 C6 C7 Cl1 178.1(6) . . . . ?
C2 C6 C7 C8 -1.9(12) . . . . ?
C3 N1 C2 C1 -179.4(8) . . . . ?
C3 N1 C2 C6 0.2(12) . . . . ?
C3 C4 C5 C6 -1.7(14) . . . . ?
C4 C5 C6 C2 0.9(13) . . . . ?
C4 C5 C6 C7 178.9(9) . . . . ?
C5 C6 C7 Cl1 0.1(12) . . . . ?
C5 C6 C7 C8 -179.9(9) . . . . ?
C6 C7 C8 C9 0.1(13) . . . . ?
C7 C8 C9 C1 2.5(13) . . . . ?
C9 C1 C2 N1 -179.3(7) . . . . ?
C9 C1 C2 C6 1.1(12) . . . . ?
C10 C11 C15 C14 -179.3(8) . . . . ?
C10 C11 C15 C16 -0.1(12) . . . . ?
C11 N2 C12 C13 -0.2(13) . . . . ?
C11 C10 C18 C17 -0.1(13) . . . . ?
C11 C15 C16 Cl2 179.0(6) . . . . ?
C11 C15 C16 C17 0.5(13) . . . . ?
C12 N2 C11 C10 179.5(8) . . . . ?
C12 N2 C11 C15 -1.8(12) . . . . ?
C12 C13 C14 C15 -1.7(14) . . . . ?
C13 C14 C15 C11 -0.3(13) . . . . ?
C13 C14 C15 C16 -179.4(9) . . . . ?
C14 C15 C16 Cl2 -1.9(12) . . . . ?
C14 C15 C16 C17 179.6(9) . . . . ?
C15 C16 C17 C18 -0.6(14) . . . . ?
C16 C17 C18 C10 0.4(14) . . . . ?
C18 C10 C11 N2 178.6(7) . . . . ?
C18 C10 C11 C15 -0.1(12) . . . . ?
C19 C20 C24 C23 -178.4(8) . . . . ?
C19 C20 C24 C25 1.9(12) . . . . ?
C20 N3 C21 C22 -1.2(12) . . . . ?
C20 C19 C27 C26 0.3(12) . . . . ?
C20 C24 C25 Cl3 179.2(6) . . . . ?
C20 C24 C25 C26 -0.8(13) . . . . ?
C21 N3 C20 C19 179.0(7) . . . . ?
C21 N3 C20 C24 -1.3(11) . . . . ?
C21 C22 C23 C24 -2.1(14) . . . . ?
C22 C23 C24 C20 -0.2(13) . . . . ?
C22 C23 C24 C25 179.5(9) . . . . ?
C23 C24 C25 Cl3 -0.4(13) . . . . ?
C23 C24 C25 C26 179.6(9) . . . . ?
C24 C25 C26 C27 -0.5(15) . . . . ?
C25 C26 C27 C19 0.8(15) . . . . ?
C27 C19 C20 N3 177.9(7) . . . . ?
C27 C19 C20 C24 -1.7(12) . . . . ?
C28 C29 C33 C32 -178.8(7) . . . . ?
C28 C29 C33 C34 2.9(11) . . . . ?
C29 N4 C30 C31 0.7(11) . . . . ?
C29 C28 C36 C35 1.7(13) . . . . ?
C29 C33 C34 Cl4 178.2(6) . . . . ?
C29 C33 C34 C35 -2.6(12) . . . . ?
C30 N4 C29 C28 178.0(7) . . . . ?
C30 N4 C29 C33 -1.1(11) . . . . ?
C30 C31 C32 C33 -1.4(12) . . . . ?
C31 C32 C33 C29 1.0(12) . . . . ?
C31 C32 C33 C34 179.1(8) . . . . ?
C32 C33 C34 Cl4 0.0(12) . . . . ?
C32 C33 C34 C35 179.3(8) . . . . ?
C33 C34 C35 C36 1.9(14) . . . . ?
C34 C35 C36 C28 -1.5(14) . . . . ?
C36 C28 C29 N4 178.4(7) . . . . ?
C36 C28 C29 C33 -2.5(12) . . . . ?
Dy2 O5 C37 C38 13.5(9) . . . . ?
Dy2 O5 C37 C45 -169.4(6) . . . . ?
Dy2 O6 C46 C47 11.5(10) . . . . ?
Dy2 O6 C46 C54 -171.1(6) . . . . ?
Dy2 O7 C55 C56 11.1(10) . . . . ?
Dy2 O7 C55 C63 -167.5(7) . . . . ?
Dy2 O8 C64 C65 24.6(10) . . . . ?
Dy2 O8 C64 C72 -156.7(7) . . . . ?
Dy2 N5 C38 C37 -10.3(8) . . . . ?
Dy2 N5 C38 C42 168.2(6) . . . . ?
Dy2 N5 C39 C40 -169.0(7) . . . . ?
Dy2 N6 C47 C46 -5.6(8) . . . . ?
Dy2 N6 C47 C51 172.9(6) . . . . ?
Dy2 N6 C48 C49 -172.6(6) . . . . ?
Dy2 N7 C56 C55 -6.6(8) . . . . ?
Dy2 N7 C56 C60 174.8(6) . . . . ?
Dy2 N7 C57 C58 -173.5(6) . . . . ?
Dy2 N8 C65 C64 -15.8(10) . . . . ?
Dy2 N8 C65 C69 160.4(7) . . . . ?
Dy2 N8 C66 C67 -160.2(8) . . . . ?
Cl5 C43 C44 C45 -177.3(6) . . . . ?
Cl6 C52 C53 C54 -177.7(7) . . . . ?
Cl7 C61 C62 C63 -179.9(7) . . . . ?
Cl8 C70 C71 C72 -176.7(8) . . . . ?
O5 C37 C38 N5 -0.5(10) . . . . ?
O5 C37 C38 C42 -179.0(7) . . . . ?
O5 C37 C45 C44 179.0(7) . . . . ?
O6 C46 C47 N6 -2.7(11) . . . . ?
O6 C46 C47 C51 178.8(7) . . . . ?
O6 C46 C54 C53 -177.6(8) . . . . ?
O7 C55 C56 N7 -1.6(11) . . . . ?
O7 C55 C56 C60 176.9(8) . . . . ?
O7 C55 C63 C62 -177.3(8) . . . . ?
O8 C64 C65 N8 -3.6(13) . . . . ?
O8 C64 C65 C69 -179.8(8) . . . . ?
O8 C64 C72 C71 179.0(9) . . . . ?
N5 C38 C42 C41 1.8(11) . . . . ?
N5 C38 C42 C43 -178.9(7) . . . . ?
N5 C39 C40 C41 2.6(15) . . . . ?
N6 C47 C51 C50 0.8(12) . . . . ?
N6 C47 C51 C52 -179.6(7) . . . . ?
N6 C48 C49 C50 -0.4(14) . . . . ?
N7 C56 C60 C59 -0.7(12) . . . . ?
N7 C56 C60 C61 -179.6(8) . . . . ?
N7 C57 C58 C59 0.1(13) . . . . ?
N8 C65 C69 C68 4.3(14) . . . . ?
N8 C65 C69 C70 -174.8(9) . . . . ?
N8 C66 C67 C68 1.0(16) . . . . ?
C37 C38 C42 C41 -179.8(7) . . . . ?
C37 C38 C42 C43 -0.5(11) . . . . ?
C38 N5 C39 C40 1.2(13) . . . . ?
C38 C37 C45 C44 -3.8(11) . . . . ?
C38 C42 C43 Cl5 177.2(6) . . . . ?
C38 C42 C43 C44 -2.7(12) . . . . ?
C39 N5 C38 C37 178.1(7) . . . . ?
C39 N5 C38 C42 -3.4(11) . . . . ?
C39 C40 C41 C42 -4.2(14) . . . . ?
C40 C41 C42 C38 2.1(13) . . . . ?
C40 C41 C42 C43 -177.1(9) . . . . ?
C41 C42 C43 Cl5 -3.6(12) . . . . ?
C41 C42 C43 C44 176.5(9) . . . . ?
C42 C43 C44 C45 2.6(13) . . . . ?
C43 C44 C45 C37 0.8(13) . . . . ?
C45 C37 C38 N5 -177.8(7) . . . . ?
C45 C37 C38 C42 3.6(11) . . . . ?
C46 C47 C51 C50 179.2(8) . . . . ?
C46 C47 C51 C52 -1.2(12) . . . . ?
C47 N6 C48 C49 2.3(13) . . . . ?
C47 C46 C54 C53 -0.3(12) . . . . ?
C47 C51 C52 Cl6 178.6(6) . . . . ?
C47 C51 C52 C53 0.3(13) . . . . ?
C48 N6 C47 C46 179.0(7) . . . . ?
C48 N6 C47 C51 -2.5(12) . . . . ?
C48 C49 C50 C51 -1.4(14) . . . . ?
C49 C50 C51 C47 1.2(14) . . . . ?
C49 C50 C51 C52 -178.4(9) . . . . ?
C50 C51 C52 Cl6 -1.8(13) . . . . ?
C50 C51 C52 C53 179.8(9) . . . . ?
C51 C52 C53 C54 0.7(15) . . . . ?
C52 C53 C54 C46 -0.7(15) . . . . ?
C54 C46 C47 N6 179.7(7) . . . . ?
C54 C46 C47 C51 1.2(12) . . . . ?
C55 C56 C60 C59 -179.1(8) . . . . ?
C55 C56 C60 C61 1.9(12) . . . . ?
C56 N7 C57 C58 -1.1(12) . . . . ?
C56 C55 C63 C62 4.0(13) . . . . ?
C56 C60 C61 Cl7 179.6(6) . . . . ?
C56 C60 C61 C62 1.0(13) . . . . ?
C57 N7 C56 C55 179.9(7) . . . . ?
C57 N7 C56 C60 1.3(11) . . . . ?
C57 C58 C59 C60 0.6(13) . . . . ?
C58 C59 C60 C56 -0.3(13) . . . . ?
C58 C59 C60 C61 178.6(9) . . . . ?
C59 C60 C61 Cl7 0.7(13) . . . . ?
C59 C60 C61 C62 -177.8(9) . . . . ?
C60 C61 C62 C63 -1.4(15) . . . . ?
C61 C62 C63 C55 -1.4(15) . . . . ?
C63 C55 C56 N7 177.1(7) . . . . ?
C63 C55 C56 C60 -4.4(12) . . . . ?
C64 C65 C69 C68 -179.5(9) . . . . ?
C64 C65 C69 C70 1.4(13) . . . . ?
C65 N8 C66 C67 2.1(15) . . . . ?
C65 C64 C72 C71 -2.4(15) . . . . ?
C65 C69 C70 Cl8 175.9(7) . . . . ?
C65 C69 C70 C71 -3.6(16) . . . . ?
C66 N8 C65 C64 179.0(9) . . . . ?
C66 N8 C65 C69 -4.8(13) . . . . ?
C66 C67 C68 C69 -1.3(17) . . . . ?
C67 C68 C69 C65 -1.1(15) . . . . ?
C67 C68 C69 C70 177.8(11) . . . . ?
C68 C69 C70 Cl8 -3.1(16) . . . . ?
C68 C69 C70 C71 177.4(11) . . . . ?
C69 C70 C71 C72 2.8(17) . . . . ?
C70 C71 C72 C64 0.4(16) . . . . ?
C72 C64 C65 N8 177.7(9) . . . . ?
C72 C64 C65 C69 1.5(13) . . . . ?
N9 C73 C74 C75 -166.9(7) . . . . ?
N9 C77 C78 C79 178.2(8) . . . . ?
N9 C81 C82 C83 -171(2) . . . . ?
N9 C81 C82 C83A 168(5) . . . . ?
N9 C85 C86 C87 176.0(9) . . . . ?
C73 N9 C77 C78 -64.7(10) . . . . ?
C73 N9 C81 C82 -178.4(9) . . . . ?
C73 N9 C85 C86 64.1(11) . . . . ?
C73 C74 C75 C76 -162.6(8) . . . . ?
C77 N9 C73 C74 -48.1(10) . . . . ?
C77 N9 C81 C82 59.9(11) . . . . ?
C77 N9 C85 C86 -174.1(9) . . . . ?
C77 C78 C79 C80 168.4(9) . . . . ?
C81 N9 C73 C74 -169.4(8) . . . . ?
C81 N9 C77 C78 53.1(10) . . . . ?
C81 N9 C85 C86 -53.3(11) . . . . ?
C81 C82 C83 C84 -59(4) . . . . ?
C81 C82 C83A C84A 70(7) . . . . ?
C85 N9 C73 C74 69.6(10) . . . . ?
C85 N9 C77 C78 173.8(8) . . . . ?
C85 N9 C81 C82 -57.2(11) . . . . ?
C85 C86 C87 C88 -61.1(13) . . . . ?
N10 C89 C90 C91 176.6(12) . . . . ?
N10 C93 C94 C95 179.2(11) . . . . ?
N10 C97 C98 C99 -179.8(18) . . . . ?
N10 C97 C98A C99A 167(2) . . . . ?
N10 C101 C102 C103 -177(2) . . . . ?
N10 C101 C102 C1B 177.3(15) . . . . ?
C89 N10 C93 C94 -179.1(11) . . . . ?
C89 N10 C97 C98 -67.7(17) . . . . ?
C89 N10 C97 C98A -40(2) . . . . ?
C89 N10 C101 C102 64.9(13) . . . . ?
C89 C90 C91 C92 176.2(13) . . . . ?
C93 N10 C89 C90 -177.1(11) . . . . ?
C93 N10 C97 C98 52.3(17) . . . . ?
C93 N10 C97 C98A 80(2) . . . . ?
C93 N10 C101 C102 -52.9(12) . . . . ?
C93 C94 C95 C96 -174.4(11) . . . . ?
C97 N10 C89 C90 -54.7(14) . . . . ?
C97 N10 C93 C94 57.9(14) . . . . ?
C97 N10 C101 C102 -172.5(11) . . . . ?
C97 C98 C99 C100 -71(4) . . . . ?
C101 N10 C89 C90 64.3(14) . . . . ?
C101 N10 C93 C94 -58.4(13) . . . . ?
C101 N10 C97 C98 170.1(15) . . . . ?
C101 N10 C97 C98A -162.2(19) . . . . ?
C101 C102 C103 C104 -67(4) . . . . ?
C101 C102 C1B C1A -165(3) . . . . ?
C1C C99A C98A C97 164(3) . . . . ?
